data_2235434
loop_
_publ_author_name
'Rizwana Begum, S.'
'Hema, R.'
'Pandiarajan, K.'
'Balasubramanian, Sridhar'
'Anitha, A.G.'

_publ_section_title
;
 <i>c</i>-5-Hydroxy-<i>r</i>-2,<i>c</i>-4-bis(methoxycarbonyl)-<i>t</i>-5-methyl-<i>t</i>-3-(3-nitrophenyl)cyclohexanone
;
_journal_coeditor_code GO2056
_journal_issue 7
_journal_name_full 'Acta Crystallographica Section E'
_journal_page_first o2213
_journal_paper_doi 10.1107/S1600536812027377
_journal_volume 68
_journal_year 2012
_chemical_formula_iupac 'C17 H19 N O8'
_chemical_formula_moiety 'C17 H19 N O8'
_chemical_formula_sum 'C17 H19 N O8'
_chemical_formula_weight 365.33
_chemical_melting_point 475
_chemical_name_systematic
;
<i>c</i>-5-Hydroxy-<i>r</i>-2,<i>c</i>-4-bis(methoxycarbonyl)-
<i>t</i>-5-methyl-<i>t</i>-3-(3-nitrophenyl)cyclohexanone
;
_space_group_IT_number 9
_symmetry_cell_setting monoclinic
_symmetry_space_group_name_Hall 'C -2yc'
_symmetry_space_group_name_H-M 'C 1 c 1'
_atom_sites_solution_hydrogens geom
_atom_sites_solution_primary direct
_atom_sites_solution_secondary difmap
_audit_creation_method SHELXL-97
_cell_angle_alpha 90.00
_cell_angle_beta 108.3570(10)
_cell_angle_gamma 90.00
_cell_formula_units_Z 4
_cell_length_a 20.1842(18)
_cell_length_b 5.7380(5)
_cell_length_c 15.5771(14)
_cell_measurement_reflns_used 2970
_cell_measurement_temperature 273(2)
_cell_measurement_theta_max 25
_cell_measurement_theta_min 2.8
_cell_volume 1712.3(3)
_computing_cell_refinement 'SAINT (Bruker, 2001)'
_computing_data_collection 'SMART (Bruker, 2001)'
_computing_data_reduction 'SAINT (Bruker, 2001)'
_computing_molecular_graphics 'ORTEP-3 (Farrugia, 1999)'
_computing_publication_material 'SHELXL97 and PLATON (Spek, 2009)'
_computing_structure_refinement 'SHELXL97 (Sheldrick, 2008)'
_computing_structure_solution 'SIR92 (Altomare <i>et al.</i>, 1994)'
_diffrn_ambient_temperature 273(2)
_diffrn_measured_fraction_theta_full 1.000
_diffrn_measured_fraction_theta_max 1.000
_diffrn_measurement_device 'Bruker SMART APEX CCD area-detector'
_diffrn_measurement_device_type 'Bruker SMART CCD area-detector'
_diffrn_measurement_method '\w scan'
_diffrn_radiation_monochromator graphite
_diffrn_radiation_source 'fine-focus sealed tube'
_diffrn_radiation_type MoK\a
_diffrn_radiation_wavelength 0.71073
_diffrn_reflns_av_R_equivalents 0.0282
_diffrn_reflns_av_sigmaI/netI 0.0212
_diffrn_reflns_limit_h_max 24
_diffrn_reflns_limit_h_min -24
_diffrn_reflns_limit_k_max 6
_diffrn_reflns_limit_k_min -6
_diffrn_reflns_limit_l_max 18
_diffrn_reflns_limit_l_min -18
_diffrn_reflns_number 7818
_diffrn_reflns_theta_full 25.00
_diffrn_reflns_theta_max 25.00
_diffrn_reflns_theta_min 2.13
_diffrn_standards_number 0
_exptl_absorpt_coefficient_mu 0.114
_exptl_absorpt_correction_type none
_exptl_crystal_colour colourless
_exptl_crystal_density_diffrn 1.417
_exptl_crystal_density_method 'not measured'
_exptl_crystal_description prism
_exptl_crystal_F_000 768
_exptl_crystal_size_max 0.3
_exptl_crystal_size_mid 0.18
_exptl_crystal_size_min 0.15
_refine_diff_density_max 0.273
_refine_diff_density_min -0.152
_refine_ls_extinction_method none
_refine_ls_goodness_of_fit_ref 1.166
_refine_ls_hydrogen_treatment constr
_refine_ls_matrix_type full
_refine_ls_number_parameters 239
_refine_ls_number_reflns 1513
_refine_ls_number_restraints 2
_refine_ls_restrained_S_all 1.165
_refine_ls_R_factor_all 0.0448
_refine_ls_R_factor_gt 0.0437
_refine_ls_shift/su_max 0.000
_refine_ls_shift/su_mean 0.000
_refine_ls_structure_factor_coef Fsqd
_refine_ls_weighting_details 'calc w=1/[\s^2^(Fo^2^)+(0.0657P)^2^+0.6650P] where P=(Fo^2^+2Fc^2^)/3'
_refine_ls_weighting_scheme calc
_refine_ls_wR_factor_gt 0.1115
_refine_ls_wR_factor_ref 0.1124
_reflns_number_gt 1469
_reflns_number_total 1513
_reflns_threshold_expression I>2\s(I)
_cod_data_source_file go2056.cif
_cod_data_source_block I
_cod_original_sg_symbol_H-M 'C c'
_cod_database_code 2235434
_cod_database_fobs_code 2235434

loop_
_symmetry_equiv_pos_as_xyz
'x, y, z'
'x, -y, z+1/2'
'x+1/2, y+1/2, z'
'x+1/2, -y+1/2, z+1/2'

loop_
_atom_site_type_symbol
_atom_site_label
_atom_site_fract_x
_atom_site_fract_y
_atom_site_fract_z
_atom_site_U_iso_or_equiv
_atom_site_adp_type
_atom_site_calc_flag
_atom_site_refinement_flags
_atom_site_occupancy
_atom_site_symmetry_multiplicity
C C3 0.12737(18) 0.5989(6) 0.1103(2) 0.0308(7) Uani d . 1 1
H H3 0.0992 0.7412 0.0959 0.037 Uiso calc R 1 1
C C2 0.17193(17) 0.6084(6) 0.2116(2) 0.0316(8) Uani d . 1 1
H H2 0.2008 0.4675 0.2250 0.038 Uiso calc R 1 1
C C1 0.12635(19) 0.6086(6) 0.2729(2) 0.0370(8) Uani d . 1 1
C C6 0.0735(2) 0.4139(7) 0.2538(3) 0.0400(9) Uani d . 1 1
H H61 0.0438 0.4325 0.2916 0.048 Uiso calc R 1 1
H H62 0.0975 0.2657 0.2686 0.048 Uiso calc R 1 1
C C5 0.02901(18) 0.4137(6) 0.1554(3) 0.0348(8) Uani d . 1 1
C C4 0.07746(18) 0.3893(6) 0.0952(2) 0.0311(7) Uani d . 1 1
H H4 0.1052 0.2467 0.1126 0.037 Uiso calc R 1 1
C C31 0.17510(18) 0.5939(6) 0.0524(2) 0.0312(7) Uani d . 1 1
C C32 0.1713(2) 0.7685(7) -0.0109(2) 0.0381(8) Uani d . 1 1
H H32 0.1375 0.8839 -0.0197 0.046 Uiso calc R 1 1
C C33 0.2168(2) 0.7735(8) -0.0610(3) 0.0468(10) Uani d . 1 1
H H33 0.2127 0.8903 -0.1037 0.056 Uiso calc R 1 1
C C34 0.2678(2) 0.6082(8) -0.0482(3) 0.0444(9) Uani d . 1 1
H H34 0.2992 0.6120 -0.0809 0.053 Uiso calc R 1 1
C C35 0.27115(19) 0.4360(7) 0.0145(3) 0.0380(8) Uani d . 1 1
C C36 0.22569(18) 0.4240(6) 0.0639(2) 0.0361(8) Uani d . 1 1
H H36 0.2289 0.3029 0.1047 0.043 Uiso calc R 1 1
C C41 0.03373(17) 0.3699(6) -0.0021(2) 0.0317(7) Uani d . 1 1
C C42 -0.0151(3) 0.1008(8) -0.1194(3) 0.0558(11) Uani d . 1 1
H H421 -0.0626 0.1288 -0.1220 0.084 Uiso calc R 1 1
H H422 -0.0100 -0.0590 -0.1345 0.084 Uiso calc R 1 1
H H423 -0.0032 0.2008 -0.1617 0.084 Uiso calc R 1 1
C C21 0.22025(18) 0.8146(6) 0.2304(2) 0.0335(8) Uani d . 1 1
C C22 0.3365(2) 0.9385(9) 0.2956(4) 0.0607(13) Uani d . 1 1
H H221 0.3412 0.9999 0.2405 0.091 Uiso calc R 1 1
H H222 0.3806 0.8782 0.3326 0.091 Uiso calc R 1 1
H H223 0.3217 1.0603 0.3277 0.091 Uiso calc R 1 1
C C51 -0.0253(2) 0.2189(7) 0.1379(3) 0.0452(9) Uani d . 1 1
H H511 -0.0524 0.2361 0.1782 0.068 Uiso calc R 1 1
H H512 -0.0021 0.0706 0.1479 0.068 Uiso calc R 1 1
H H513 -0.0555 0.2278 0.0765 0.068 Uiso calc R 1 1
N N1 0.32670(18) 0.2619(7) 0.0308(2) 0.0492(9) Uani d . 1 1
O O1 0.13259(17) 0.7525(5) 0.3311(2) 0.0556(8) Uani d . 1 1
O O2 0.20216(15) 1.0111(5) 0.2094(2) 0.0485(7) Uani d . 1 1
O O3 0.28532(14) 0.7538(5) 0.2748(2) 0.0472(7) Uani d . 1 1
O O7 0.00392(16) 0.5267(5) -0.04872(19) 0.0502(7) Uani d . 1 1
O O8 -0.00399(14) 0.6359(4) 0.14196(19) 0.0415(6) Uani d . 1 1
H H8 -0.0331 0.6410 0.0915 0.062 Uiso calc R 1 1
O O6 0.03014(14) 0.1479(4) -0.03018(19) 0.0434(7) Uani d . 1 1
O O4 0.32638(19) 0.1005(7) 0.0817(3) 0.0780(12) Uani d . 1 1
O O5 0.37036(18) 0.2827(8) -0.0070(2) 0.0742(12) Uani d . 1 1

loop_
_atom_site_aniso_label
_atom_site_aniso_U_11
_atom_site_aniso_U_22
_atom_site_aniso_U_33
_atom_site_aniso_U_12
_atom_site_aniso_U_13
_atom_site_aniso_U_23
C3 0.0308(17) 0.0229(15) 0.0379(19) 0.0038(13) 0.0098(14) 0.0007(14)
C2 0.0335(18) 0.0236(16) 0.0343(19) 0.0063(13) 0.0057(15) 0.0026(14)
C1 0.039(2) 0.0347(19) 0.035(2) 0.0031(16) 0.0090(16) 0.0009(17)
C6 0.050(2) 0.0342(19) 0.039(2) -0.0011(16) 0.0178(17) 0.0015(15)
C5 0.0335(18) 0.0222(17) 0.050(2) -0.0015(13) 0.0144(17) -0.0028(14)
C4 0.0281(16) 0.0228(16) 0.0383(19) 0.0020(13) 0.0045(14) -0.0022(14)
C31 0.0296(16) 0.0269(16) 0.0316(17) -0.0010(13) 0.0017(14) -0.0028(13)
C32 0.038(2) 0.034(2) 0.0384(19) 0.0075(15) 0.0061(16) 0.0040(15)
C33 0.054(2) 0.049(2) 0.038(2) 0.0008(19) 0.0149(19) 0.0114(17)
C34 0.039(2) 0.056(2) 0.041(2) -0.0011(17) 0.0170(17) 0.0022(18)
C35 0.0299(18) 0.044(2) 0.0379(19) 0.0031(15) 0.0074(15) -0.0089(16)
C36 0.0356(19) 0.0345(19) 0.0371(19) 0.0040(15) 0.0099(16) 0.0010(15)
C41 0.0226(16) 0.0292(17) 0.0418(19) 0.0021(13) 0.0081(14) -0.0025(15)
C42 0.062(3) 0.045(2) 0.050(3) -0.0019(19) 0.004(2) -0.012(2)
C21 0.0342(18) 0.0328(19) 0.0324(18) 0.0013(15) 0.0090(14) -0.0007(15)
C22 0.042(2) 0.067(3) 0.066(3) -0.017(2) 0.007(2) 0.006(2)
C51 0.042(2) 0.036(2) 0.058(3) -0.0063(16) 0.0160(19) -0.0048(18)
N1 0.0377(18) 0.060(2) 0.047(2) 0.0110(16) 0.0095(16) -0.0060(17)
O1 0.066(2) 0.0561(18) 0.0502(17) -0.0150(15) 0.0260(15) -0.0196(15)
O2 0.0460(16) 0.0306(15) 0.0640(18) 0.0004(11) 0.0102(13) 0.0031(13)
O3 0.0317(13) 0.0435(15) 0.0584(17) -0.0014(11) 0.0027(12) 0.0060(13)
O7 0.0573(17) 0.0346(14) 0.0435(15) 0.0095(13) -0.0060(13) 0.0020(12)
O8 0.0380(14) 0.0319(13) 0.0539(16) 0.0078(11) 0.0135(12) -0.0042(12)
O6 0.0487(16) 0.0309(14) 0.0432(14) 0.0031(12) 0.0039(12) -0.0083(11)
O4 0.066(2) 0.067(2) 0.109(3) 0.0325(18) 0.039(2) 0.023(2)
O5 0.0514(19) 0.118(3) 0.061(2) 0.033(2) 0.0295(17) 0.005(2)

loop_
_atom_type_symbol
_atom_type_description
_atom_type_scat_dispersion_real
_atom_type_scat_dispersion_imag
_atom_type_scat_source
C C 0.0033 0.0000 'International Tables Vol C Tables 4.2.6.8 and 6.1.1.4'
H H 0.0000 0.0000 'International Tables Vol C Tables 4.2.6.8 and 6.1.1.4'
N N 0.0061 0.0000 'International Tables Vol C Tables 4.2.6.8 and 6.1.1.4'
O O 0.0106 0.0000 'International Tables Vol C Tables 4.2.6.8 and 6.1.1.4'

loop_
_geom_angle_atom_site_label_1
_geom_angle_atom_site_label_2
_geom_angle_atom_site_label_3
_geom_angle
C31 C3 C4 113.8(3)
C31 C3 C2 109.4(3)
C4 C3 C2 109.0(3)
C31 C3 H3 108.2
C4 C3 H3 108.2
C2 C3 H3 108.2
C21 C2 C1 111.2(3)
C21 C2 C3 111.0(3)
C1 C2 C3 111.5(3)
C21 C2 H2 107.6
C1 C2 H2 107.6
C3 C2 H2 107.6
O1 C1 C6 123.8(3)
O1 C1 C2 122.2(3)
C6 C1 C2 113.9(3)
C1 C6 C5 111.0(3)
C1 C6 H61 109.4
C5 C6 H61 109.4
C1 C6 H62 109.4
C5 C6 H62 109.4
H61 C6 H62 108.0
O8 C5 C6 104.4(3)
O8 C5 C51 110.6(3)
C6 C5 C51 110.1(3)
O8 C5 C4 110.2(3)
C6 C5 C4 109.0(3)
C51 C5 C4 112.2(3)
C41 C4 C3 111.2(3)
C41 C4 C5 109.5(3)
C3 C4 C5 110.0(3)
C41 C4 H4 108.7
C3 C4 H4 108.7
C5 C4 H4 108.7
C36 C31 C32 118.2(3)
C36 C31 C3 121.3(3)
C32 C31 C3 120.4(3)
C33 C32 C31 121.2(3)
C33 C32 H32 119.4
C31 C32 H32 119.4
C34 C33 C32 120.5(4)
C34 C33 H33 119.7
C32 C33 H33 119.7
C33 C34 C35 117.9(4)
C33 C34 H34 121.1
C35 C34 H34 121.1
C36 C35 C34 122.8(3)
C36 C35 N1 118.7(3)
C34 C35 N1 118.5(4)
C35 C36 C31 119.3(3)
C35 C36 H36 120.3
C31 C36 H36 120.3
O7 C41 O6 123.5(3)
O7 C41 C4 125.7(3)
O6 C41 C4 110.8(3)
O6 C42 H421 109.5
O6 C42 H422 109.5
H421 C42 H422 109.5
O6 C42 H423 109.5
H421 C42 H423 109.5
H422 C42 H423 109.5
O2 C21 O3 123.9(3)
O2 C21 C2 124.4(3)
O3 C21 C2 111.8(3)
O3 C22 H221 109.5
O3 C22 H222 109.5
H221 C22 H222 109.5
O3 C22 H223 109.5
H221 C22 H223 109.5
H222 C22 H223 109.5
C5 C51 H511 109.5
C5 C51 H512 109.5
H511 C51 H512 109.5
C5 C51 H513 109.5
H511 C51 H513 109.5
H512 C51 H513 109.5
O5 N1 O4 123.0(4)
O5 N1 C35 119.0(4)
O4 N1 C35 118.0(3)
C21 O3 C22 116.5(3)
C5 O8 H8 109.5
C41 O6 C42 116.7(3)

loop_
_geom_bond_atom_site_label_1
_geom_bond_atom_site_label_2
_geom_bond_distance
C3 C31 1.513(5)
C3 C4 1.539(5)
C3 C2 1.551(5)
C3 H3 0.9800
C2 C21 1.502(5)
C2 C1 1.521(5)
C2 H2 0.9800
C1 O1 1.203(4)
C1 C6 1.508(5)
C6 C5 1.513(5)
C6 H61 0.9700
C6 H62 0.9700
C5 O8 1.423(4)
C5 C51 1.529(5)
C5 C4 1.559(5)
C4 C41 1.499(5)
C4 H4 0.9800
C31 C36 1.382(5)
C31 C32 1.392(5)
C32 C33 1.378(5)
C32 H32 0.9300
C33 C34 1.368(6)
C33 H33 0.9300
C34 C35 1.376(6)
C34 H34 0.9300
C35 C36 1.372(5)
C35 N1 1.463(5)
C36 H36 0.9300
C41 O7 1.193(4)
C41 O6 1.341(4)
C42 O6 1.428(5)
C42 H421 0.9600
C42 H422 0.9600
C42 H423 0.9600
C21 O2 1.199(5)
C21 O3 1.324(4)
C22 O3 1.444(5)
C22 H221 0.9600
C22 H222 0.9600
C22 H223 0.9600
C51 H511 0.9600
C51 H512 0.9600
C51 H513 0.9600
N1 O5 1.209(5)
N1 O4 1.221(5)
O8 H8 0.8200

loop_
_geom_hbond_atom_site_label_D
_geom_hbond_atom_site_label_H
_geom_hbond_atom_site_label_A
_geom_hbond_site_symmetry_A
_geom_hbond_distance_DH
_geom_hbond_distance_HA
_geom_hbond_distance_DA
_geom_hbond_angle_DHA
C4 H4 O2 1_545 0.98 2.46 3.374(5) 154
C36 H36 O2 1_545 0.93 2.51 3.414(5) 164
O8 H8 O5 3_455 0.82 2.22 2.969(5) 152

loop_
_geom_torsion_atom_site_label_1
_geom_torsion_atom_site_label_2
_geom_torsion_atom_site_label_3
_geom_torsion_atom_site_label_4
_geom_torsion
C31 C3 C2 C21 56.6(3)
C4 C3 C2 C21 -178.4(3)
C31 C3 C2 C1 -178.8(3)
C4 C3 C2 C1 -53.8(4)
C21 C2 C1 O1 -3.4(5)
C3 C2 C1 O1 -128.0(4)
C21 C2 C1 C6 176.5(3)
C3 C2 C1 C6 52.0(4)
O1 C1 C6 C5 125.7(4)
C2 C1 C6 C5 -54.2(4)
C1 C6 C5 O8 -59.9(4)
C1 C6 C5 C51 -178.7(3)
C1 C6 C5 C4 57.9(4)
C31 C3 C4 C41 -56.8(4)
C2 C3 C4 C41 -179.2(3)
C31 C3 C4 C5 -178.2(3)
C2 C3 C4 C5 59.4(3)
O8 C5 C4 C41 -70.4(3)
C6 C5 C4 C41 175.6(3)
C51 C5 C4 C41 53.3(4)
O8 C5 C4 C3 52.0(4)
C6 C5 C4 C3 -62.0(4)
C51 C5 C4 C3 175.8(3)
C4 C3 C31 C36 -65.9(4)
C2 C3 C31 C36 56.3(4)
C4 C3 C31 C32 117.4(3)
C2 C3 C31 C32 -120.5(3)
C36 C31 C32 C33 -0.3(5)
C3 C31 C32 C33 176.6(4)
C31 C32 C33 C34 -1.1(6)
C32 C33 C34 C35 1.2(6)
C33 C34 C35 C36 0.1(6)
C33 C34 C35 N1 -178.3(4)
C34 C35 C36 C31 -1.5(6)
N1 C35 C36 C31 176.9(3)
C32 C31 C36 C35 1.5(5)
C3 C31 C36 C35 -175.3(3)
C3 C4 C41 O7 -46.0(5)
C5 C4 C41 O7 75.8(5)
C3 C4 C41 O6 136.2(3)
C5 C4 C41 O6 -102.0(3)
C1 C2 C21 O2 -72.9(4)
C3 C2 C21 O2 51.9(5)
C1 C2 C21 O3 105.8(3)
C3 C2 C21 O3 -129.4(3)
C36 C35 N1 O5 -173.9(4)
C34 C35 N1 O5 4.6(5)
C36 C35 N1 O4 6.6(6)
C34 C35 N1 O4 -174.9(4)
O2 C21 O3 C22 -1.9(6)
C2 C21 O3 C22 179.4(4)
O7 C41 O6 C42 -3.4(5)
C4 C41 O6 C42 174.5(3)

loop_
_cod_related_entry_id
_cod_related_entry_database
_cod_related_entry_code
1 ChemSpider 2143846
